data_4022530
loop_
_publ_author_name
'Marcus H. Holschbach'
'Dionisia Sanz'
'Rosa M. Claramunt'
'Lourdes Infantes'
'Sam Motherwell'
'Paul R. Raithby'
'Mar\'ia Luisa Jimeno'
'David Herrero'
'Ibon Alkorta'
'Nadine Jagerovic'
'Jos\'e Elguero'

_publ_contact_author
;     Lourdes Infantes
       Cambridge Crystallographic Data Centre
       12 Union Rd
       Cambridge CB2 1EZ
       UK
;
_publ_contact_author_email lourdes@ccdc.cam.ac
_publ_section_title
;
 Structure of a 4-Nitroso-5-aminopyrazole and Its Salts:
 Tautomerism, Protonation, and E/Z Isomerism
;
_journal_name_full 'Journal of Organic Chemistry'
_journal_page_first 8831
_journal_page_last 8837
_journal_paper_doi 10.1021/jo034833u
_journal_volume 68
_journal_year 2003
_chemical_formula_sum 'C10 H10 N4 O'
_chemical_formula_weight 202.22
_chemical_name_systematic
;
  ?
;
_space_group_IT_number 9
_symmetry_cell_setting monoclinic
_symmetry_space_group_name_Hall 'C -2yc'
_symmetry_space_group_name_H-M 'C 1 c 1'
_atom_sites_solution_hydrogens geom
_atom_sites_solution_primary direct
_atom_sites_solution_secondary difmap
_audit_creation_method SHELXL-97
_cell_angle_alpha 90.00
_cell_angle_beta 99.376(7)
_cell_angle_gamma 90.00
_cell_formula_units_Z 4
_cell_length_a 4.4700(6)
_cell_length_b 23.896(3)
_cell_length_c 9.3400(13)
_cell_measurement_temperature 150(2)
_cell_measurement_theta_max 25.03
_cell_measurement_theta_min 2.91
_cell_volume 984.3(2)
_computing_cell_refinement 'HKL Scalepack (Otwinowski & Minor 1997)'
_computing_data_collection 'Collect (Nonius BV, 1997-2000)'
_computing_data_reduction 'HKL Denzo and Scalepack (Otwinowski & Minor 19'
_computing_molecular_graphics 'Ortep-3 for Windows (Farrugia, 1997)'
_computing_publication_material 'WinGX publication routines (Farrugia, 1999)'
_computing_structure_refinement 'SHELXL-97 (Sheldrick, 1997)'
_computing_structure_solution SIR97
_diffrn_ambient_temperature 150(2)
_diffrn_measured_fraction_theta_full 0.976
_diffrn_measured_fraction_theta_max 0.976
_diffrn_measurement_device_type 'Bruker Nonius Kappa CCD'
_diffrn_measurement_method 'Omega and phi scans'
_diffrn_radiation_monochromator graphite
_diffrn_radiation_source 'fine-focus sealed tube'
_diffrn_radiation_type MoK\a
_diffrn_radiation_wavelength 0.71073
_diffrn_reflns_av_R_equivalents 0.0634
_diffrn_reflns_av_sigmaI/netI 0.0761
_diffrn_reflns_limit_h_max 5
_diffrn_reflns_limit_h_min -5
_diffrn_reflns_limit_k_max 23
_diffrn_reflns_limit_k_min -28
_diffrn_reflns_limit_l_max 11
_diffrn_reflns_limit_l_min -10
_diffrn_reflns_number 2475
_diffrn_reflns_theta_full 25.01
_diffrn_reflns_theta_max 25.01
_diffrn_reflns_theta_min 4.07
_exptl_absorpt_coefficient_mu 0.094
_exptl_absorpt_correction_T_max 1.011
_exptl_absorpt_correction_T_min 0.864
_exptl_absorpt_correction_type multi-scan
_exptl_absorpt_process_details 'Sortav (Blessing, 1995)'
_exptl_crystal_colour Orange
_exptl_crystal_density_diffrn 1.365
_exptl_crystal_density_method 'not measured'
_exptl_crystal_description Plate
_exptl_crystal_F_000 424
_exptl_crystal_size_max 0.50
_exptl_crystal_size_mid 0.22
_exptl_crystal_size_min 0.03
_refine_diff_density_max 0.190
_refine_diff_density_min -0.213
_refine_diff_density_rms 0.056
_refine_ls_abs_structure_details 'Flack H D (1983), Acta Cryst. A39, 876-881'
_refine_ls_abs_structure_Flack -1(2)
_refine_ls_extinction_coef 0.086(9)
_refine_ls_extinction_expression Fc^*^=kFc[1+0.001xFc^2^\l^3^/sin(2\q)]^-1/4^
_refine_ls_extinction_method SHELXL
_refine_ls_goodness_of_fit_ref 1.108
_refine_ls_hydrogen_treatment mixed
_refine_ls_matrix_type full
_refine_ls_number_parameters 145
_refine_ls_number_reflns 1499
_refine_ls_number_restraints 2
_refine_ls_restrained_S_all 1.107
_refine_ls_R_factor_all 0.0564
_refine_ls_R_factor_gt 0.0461
_refine_ls_shift/su_max 0.000
_refine_ls_shift/su_mean 0.000
_refine_ls_structure_factor_coef Fsqd
_refine_ls_weighting_details 'calc w=1/[\s^2^(Fo^2^)+(0.0330P)^2^+0.2745P] where P=(Fo^2^+2Fc^2^)/3'
_refine_ls_weighting_scheme calc
_refine_ls_wR_factor_gt 0.1022
_refine_ls_wR_factor_ref 0.1078
_reflns_number_gt 1311
_reflns_number_total 1499
_reflns_threshold_expression >2sigma(I)
_cod_data_source_file jo034833usi20030620_020324.cif
_cod_data_source_block h03prr18
_cod_depositor_comments
;
The following automatic conversions were performed:
'_symmetry_cell_setting' value 'Monoclinic' changed to 'monoclinic'
according to '/home/saulius/struct/CIF-dictionaries/cif_core.dic'
dictionary named 'cif_core.dic' version 2.4.1 from 2010-06-29.

Automatic conversion script
Id: cif_fix_enum 1527 2010-12-29 10:47:43Z saulius 
;
_cod_original_sg_symbol_H-M 'C c'
_cod_database_code 4022530

loop_
_symmetry_equiv_pos_as_xyz
'x, y, z'
'x, -y, z+1/2'
'x+1/2, y+1/2, z'
'x+1/2, -y+1/2, z+1/2'

loop_
_atom_site_label
_atom_site_type_symbol
_atom_site_fract_x
_atom_site_fract_y
_atom_site_fract_z
_atom_site_U_iso_or_equiv
_atom_site_adp_type
_atom_site_occupancy
_atom_site_symmetry_multiplicity
_atom_site_calc_flag
_atom_site_refinement_flags
C1 C 0.2284(6) 0.31776(11) 0.2299(3) 0.0338(6) Uani 1 1 d .
C2 C 0.2927(6) 0.33002(12) 0.0882(3) 0.0369(7) Uani 1 1 d .
C3 C 0.1395(7) 0.38167(13) 0.0509(4) 0.0443(8) Uani 1 1 d .
H3 H 0.1403 0.4007 -0.0384 0.053 Uiso 1 1 calc R
C4 C -0.0447(6) 0.37102(14) 0.4019(3) 0.0413(7) Uani 1 1 d .
H4A H -0.0981 0.3353 0.4454 0.050 Uiso 1 1 calc R
H4B H -0.2292 0.3946 0.3850 0.050 Uiso 1 1 calc R
C5 C 0.1950(6) 0.40034(12) 0.5075(3) 0.0369(7) Uani 1 1 d .
C6 C 0.2984(7) 0.45342(13) 0.4760(3) 0.0426(8) Uani 1 1 d .
H6 H 0.2177 0.4710 0.3869 0.051 Uiso 1 1 calc R
C7 C 0.5164(7) 0.48051(14) 0.5731(4) 0.0490(8) Uani 1 1 d .
H7 H 0.5850 0.5166 0.5504 0.059 Uiso 1 1 calc R
C8 C 0.6358(8) 0.45538(15) 0.7034(4) 0.0530(9) Uani 1 1 d .
H8 H 0.7854 0.4740 0.7706 0.064 Uiso 1 1 calc R
C9 C 0.5340(9) 0.40255(16) 0.7347(4) 0.0564(9) Uani 1 1 d .
H9 H 0.6139 0.3850 0.8241 0.068 Uiso 1 1 calc R
C10 C 0.3181(7) 0.37552(15) 0.6371(3) 0.0470(8) Uani 1 1 d .
H10 H 0.2527 0.3392 0.6593 0.056 Uiso 1 1 calc R
N1 N 0.0512(5) 0.35939(10) 0.2637(2) 0.0371(6) Uani 1 1 d .
N2 N -0.0020(6) 0.39983(11) 0.1534(3) 0.0469(7) Uani 1 1 d .
N3 N 0.3257(6) 0.27487(10) 0.3155(3) 0.0413(7) Uani 1 1 d .
N4 N 0.4533(5) 0.30137(11) 0.0050(3) 0.0438(7) Uani 1 1 d .
O1 O 0.5815(6) 0.25654(9) 0.0634(3) 0.0507(6) Uani 1 1 d .
H1A H 0.243(7) 0.2674(13) 0.403(3) 0.035(8) Uiso 1 1 d .
H1B H 0.438(9) 0.2505(16) 0.266(4) 0.058(10) Uiso 1 1 d .

loop_
_atom_site_aniso_label
_atom_site_aniso_U_11
_atom_site_aniso_U_22
_atom_site_aniso_U_33
_atom_site_aniso_U_23
_atom_site_aniso_U_13
_atom_site_aniso_U_12
C1 0.0318(15) 0.0366(15) 0.0323(14) -0.0008(12) 0.0032(12) -0.0050(12)
C2 0.0410(16) 0.0352(16) 0.0347(15) -0.0022(12) 0.0063(13) -0.0030(12)
C3 0.0496(18) 0.0409(17) 0.0406(17) 0.0052(14) 0.0017(15) 0.0016(14)
C4 0.0348(15) 0.0408(17) 0.0493(18) -0.0069(13) 0.0099(14) -0.0009(13)
C5 0.0318(16) 0.0395(16) 0.0418(17) -0.0053(13) 0.0128(14) 0.0024(12)
C6 0.0414(17) 0.0375(17) 0.0489(19) -0.0016(14) 0.0068(15) 0.0027(13)
C7 0.0435(19) 0.0383(17) 0.066(2) -0.0076(16) 0.0111(17) -0.0023(14)
C8 0.049(2) 0.060(2) 0.051(2) -0.0165(16) 0.0090(16) -0.0066(15)
C9 0.057(2) 0.068(2) 0.0443(19) 0.0028(17) 0.0090(16) -0.0131(18)
C10 0.0515(19) 0.0501(19) 0.0416(17) -0.0018(15) 0.0144(15) -0.0103(15)
N1 0.0368(13) 0.0366(13) 0.0386(14) -0.0044(10) 0.0083(11) 0.0015(11)
N2 0.0488(16) 0.0411(15) 0.0493(16) 0.0051(12) 0.0037(13) 0.0079(12)
N3 0.0533(16) 0.0386(14) 0.0352(13) 0.0045(12) 0.0163(12) 0.0041(13)
N4 0.0515(16) 0.0387(15) 0.0416(14) -0.0004(11) 0.0084(12) -0.0037(13)
O1 0.0676(14) 0.0421(12) 0.0463(12) 0.0005(10) 0.0205(11) 0.0085(11)

loop_
_atom_type_symbol
_atom_type_description
_atom_type_scat_dispersion_real
_atom_type_scat_dispersion_imag
_atom_type_scat_source
C C 0.0033 0.0016 'International Tables Vol C Tables 4.2.6.8 and 6.1.1.4'
H H 0.0000 0.0000 'International Tables Vol C Tables 4.2.6.8 and 6.1.1.4'
N N 0.0061 0.0033 'International Tables Vol C Tables 4.2.6.8 and 6.1.1.4'
O O 0.0106 0.0060 'International Tables Vol C Tables 4.2.6.8 and 6.1.1.4'

loop_
_geom_angle_atom_site_label_1
_geom_angle_atom_site_label_2
_geom_angle_atom_site_label_3
_geom_angle
N3 C1 N1 125.3(3)
N3 C1 C2 128.3(3)
N1 C1 C2 106.3(2)
N4 C2 C3 125.9(3)
N4 C2 C1 130.1(3)
C3 C2 C1 104.0(2)
N2 C3 C2 112.3(3)
N1 C4 C5 112.9(2)
C10 C5 C6 118.5(3)
C10 C5 C4 120.9(3)
C6 C5 C4 120.6(3)
C7 C6 C5 120.7(3)
C6 C7 C8 120.3(3)
C7 C8 C9 119.2(3)
C10 C9 C8 120.4(3)
C9 C10 C5 121.1(3)
C1 N1 N2 112.0(2)
C1 N1 C4 128.5(2)
N2 N1 C4 118.8(2)
C3 N2 N1 105.4(2)
O1 N4 C2 115.1(2)

loop_
_geom_bond_atom_site_label_1
_geom_bond_atom_site_label_2
_geom_bond_distance
C1 N3 1.329(4)
C1 N1 1.341(3)
C1 C2 1.430(4)
C2 N4 1.330(4)
C2 C3 1.427(4)
C3 N2 1.305(4)
C4 N1 1.452(4)
C4 C5 1.506(4)
C5 C10 1.379(4)
C5 C6 1.398(4)
C6 C7 1.379(4)
C7 C8 1.384(5)
C8 C9 1.389(5)
C9 C10 1.376(5)
N1 N2 1.404(4)
N4 O1 1.293(3)

loop_
_cod_related_entry_id
_cod_related_entry_database
_cod_related_entry_code
1 ChemSpider 9324232
